data_7011945
loop_
_publ_author_name
'Susana M. O. Quintal'
'Helena I. S. Nogueira'
'Vitor F\'elix'
'Michael G. B. Drew'

_publ_section_title
;
 Coordination modes of 2-mercaptonicotinic acid: synthesis and crystal
 structures of palladium(II), platinum(II), rhenium(III) and
 molybdenum(VI) complexes
;
_journal_issue 23
_journal_name_full 'J. Chem. Soc., Dalton Trans.'
_journal_page_first 4479
_journal_page_last 4487
_journal_paper_doi 10.1039/b206101e
_journal_year 2002
_chemical_formula_sum 'C45 H42.5 I2 N2 O3.5 P2 Re S'
_chemical_formula_weight 1201.31
_chemical_name_systematic
; 
? 
;
_space_group_IT_number 14
_symmetry_cell_setting monoclinic
_symmetry_space_group_name_Hall '-P 2ybc'
_symmetry_space_group_name_H-M 'P 1 21/c 1'
_atom_sites_solution_hydrogens geom
_atom_sites_solution_primary direct
_atom_sites_solution_secondary difmap
_audit_creation_method SHELXL-97
_cell_angle_alpha 90.00
_cell_angle_beta 96.26(10)
_cell_angle_gamma 90.00
_cell_formula_units_Z 4
_cell_length_a 11.068(16)
_cell_length_b 23.579(26)
_cell_length_c 18.371(24)
_cell_measurement_temperature 293(2)
_cell_volume 4766(11)
_computing_molecular_graphics 'Platon (Spek, 1999)'
_computing_publication_material 'SHELXL-97 (Sheldrick, 1997)'
_computing_structure_refinement 'SHELXL-97 (Sheldrick, 1997)'
_computing_structure_solution 'SHELXS-97 (Sheldrick, 1990)'
_diffrn_ambient_temperature 293(2)
_diffrn_measured_fraction_theta_full 0.895
_diffrn_measured_fraction_theta_max 0.895
_diffrn_measurement_device_type 'Mar research image plate system'
_diffrn_radiation_monochromator graphite
_diffrn_radiation_source 'fine-focus sealed tube'
_diffrn_radiation_type MoK\a
_diffrn_radiation_wavelength 0.71073
_diffrn_reflns_av_R_equivalents 0.0000
_diffrn_reflns_av_sigmaI/netI 0.0433
_diffrn_reflns_limit_h_max 13
_diffrn_reflns_limit_h_min 0
_diffrn_reflns_limit_k_max 29
_diffrn_reflns_limit_k_min 0
_diffrn_reflns_limit_l_max 20
_diffrn_reflns_limit_l_min -20
_diffrn_reflns_number 8431
_diffrn_reflns_theta_full 26.04
_diffrn_reflns_theta_max 26.04
_diffrn_reflns_theta_min 2.42
_exptl_absorpt_coefficient_mu 3.998
_exptl_absorpt_correction_type empirical
_exptl_crystal_colour 'dark red'
_exptl_crystal_density_diffrn 1.675
_exptl_crystal_density_method 'not measured'
_exptl_crystal_F_000 2326
_refine_diff_density_max 2.094
_refine_diff_density_min -1.720
_refine_diff_density_rms 0.207
_refine_ls_extinction_method none
_refine_ls_goodness_of_fit_ref 1.211
_refine_ls_hydrogen_treatment mixed
_refine_ls_matrix_type full
_refine_ls_number_parameters 503
_refine_ls_number_reflns 8431
_refine_ls_number_restraints 153
_refine_ls_restrained_S_all 1.205
_refine_ls_R_factor_all 0.1259
_refine_ls_R_factor_gt 0.0973
_refine_ls_shift/su_max 0.001
_refine_ls_shift/su_mean 0.000
_refine_ls_structure_factor_coef Fsqd
_refine_ls_weighting_details 'w=1/[\s^2^(Fo^2^)+(0.0004P)^2^+148.8310P] where P=(Fo^2^+2Fc^2^)/3'
_refine_ls_weighting_scheme calc
_refine_ls_wR_factor_gt 0.1750
_refine_ls_wR_factor_ref 0.1860
_reflns_number_gt 6691
_reflns_number_total 8431
_reflns_threshold_expression >2sigma(I)
_cod_data_source_file b206101e.txt
_cod_data_source_block compound_7
_cod_depositor_comments
;
The following automatic conversions were performed:
'_symmetry_cell_setting' value 'Monoclinic' changed to 'monoclinic'
according to '/home/saulius/struct/CIF-dictionaries/cif_core.dic'
dictionary named 'cif_core.dic' version 2.4.1 from
2010-06-29.

'_exptl_absorpt_correction_type' value 'Empirical' changed to
'empirical' according to
'/home/saulius/struct/CIF-dictionaries/cif_core.dic' dictionary named
'cif_core.dic' version 2.4.1 from 2010-06-29.

Automatic conversion script
Id: cif_fix_enum 1527 2010-12-29 10:47:43Z saulius 

The following automatic conversions were performed:

'_refine_ls_weighting_scheme' value 'calc
w=1/[\s^2^(Fo^2^)+(0.0004P)^2^+148.8310P] where P=(Fo^2^+2Fc^2^)/3'
was changed to 'calc'. New tag '_refine_ls_weighting_details' was
created. The value of the new tag was set to
'w=1/[\s^2^(Fo^2^)+(0.0004P)^2^+148.8310P] where P=(Fo^2^+2Fc^2^)/3'.

Automatic conversion script
Id: cif_fix_values 3143 2015-03-26 13:38:13Z robertas 
;
_cod_original_cell_volume 4764(11)
_cod_original_sg_symbol_H-M P21/c
_cod_original_formula_sum 'C45 H42.50 I2 N2 O3.50 P2 Re S'
_cod_database_code 7011945

loop_
_symmetry_equiv_pos_as_xyz
'x, y, z'
'x, -y+1/2, z+1/2'
'-x, -y, -z'
'-x, y-1/2, -z-1/2'

loop_
_atom_site_label
_atom_site_type_symbol
_atom_site_fract_x
_atom_site_fract_y
_atom_site_fract_z
_atom_site_U_iso_or_equiv
_atom_site_adp_type
_atom_site_occupancy
_atom_site_calc_flag
_atom_site_refinement_flags
_atom_site_disorder_assembly
_atom_site_disorder_group
Re Re 0.61309(5) 0.48138(2) 0.78954(3) 0.03531(17) Uani 1 d U . .
I1 I 0.66057(9) 0.52129(4) 0.92814(6) 0.0460(3) Uani 1 d U . .
I2 I 0.82386(10) 0.50427(5) 0.73168(7) 0.0567(3) Uani 1 d U . .
P1 P 0.6910(4) 0.38597(16) 0.8304(2) 0.0400(7) Uani 1 d U . .
C41 C 0.5713(14) 0.3472(6) 0.8717(9) 0.042(2) Uani 1 d U . .
C42 C 0.4868(15) 0.3155(6) 0.8265(10) 0.052(4) Uani 1 d U . .
H42 H 0.4970 0.3102 0.7774 0.063 Uiso 1 calc R . .
C43 C 0.3864(18) 0.2918(8) 0.8559(13) 0.074(5) Uani 1 d U . .
H43 H 0.3279 0.2718 0.8260 0.089 Uiso 1 calc R . .
C44 C 0.375(2) 0.2985(9) 0.9292(14) 0.096(7) Uani 1 d U . .
H44 H 0.3122 0.2801 0.9492 0.115 Uiso 1 calc R . .
C45 C 0.452(2) 0.3305(8) 0.9728(13) 0.076(5) Uani 1 d U . .
H15 H 0.4406 0.3366 1.0215 0.092 Uiso 1 calc R . .
C46 C 0.5511(17) 0.3546(7) 0.9426(10) 0.056(4) Uani 1 d U . .
H46 H 0.6054 0.3767 0.9725 0.068 Uiso 1 calc R . .
C21 C 0.8210(14) 0.3820(7) 0.9006(9) 0.046(3) Uani 1 d U . .
C22 C 0.9041(13) 0.4274(7) 0.9118(9) 0.043(3) Uani 1 d U . .
H22 H 0.8912 0.4600 0.8835 0.052 Uiso 1 calc R . .
C23 C 1.0062(15) 0.4245(8) 0.9648(10) 0.058(4) Uani 1 d U . .
H23 H 1.0595 0.4550 0.9725 0.069 Uiso 1 calc R . .
C24 C 1.0250(19) 0.3749(8) 1.0053(12) 0.069(5) Uiso 1 d U . .
H24 H 1.0927 0.3722 1.0400 0.083 Uiso 1 calc R . .
C25 C 0.949(2) 0.3308(9) 0.9961(12) 0.082(6) Uani 1 d U . .
H25 H 0.9652 0.2979 1.0234 0.098 Uiso 1 calc R . .
C26 C 0.8432(17) 0.3336(8) 0.9450(11) 0.061(4) Uani 1 d U . .
H26 H 0.7886 0.3035 0.9408 0.073 Uiso 1 calc R . .
C31 C 0.7338(14) 0.3354(7) 0.7599(9) 0.046(3) Uani 1 d U . .
C32 C 0.7448(19) 0.2776(7) 0.7763(12) 0.072(5) Uani 1 d U . .
H32 H 0.7300 0.2649 0.8225 0.086 Uiso 1 calc R . .
C33 C 0.7772(19) 0.2390(8) 0.7257(13) 0.074(5) Uani 1 d U . .
H33 H 0.7808 0.2005 0.7370 0.088 Uiso 1 calc R . .
C34 C 0.804(2) 0.2576(10) 0.6579(14) 0.095(7) Uani 1 d U . .
H34 H 0.8316 0.2321 0.6247 0.114 Uiso 1 calc R . .
C35 C 0.791(2) 0.3136(10) 0.6401(14) 0.094(7) Uani 1 d U . .
H35 H 0.8060 0.3260 0.5939 0.113 Uiso 1 calc R . .
C36 C 0.755(2) 0.3525(8) 0.6912(11) 0.072(5) Uani 1 d U . .
H36 H 0.7453 0.3905 0.6783 0.086 Uiso 1 calc R . .
P2 P 0.5276(4) 0.57663(16) 0.7544(2) 0.0407(6) Uani 1 d U . .
C61 C 0.5107(14) 0.5976(7) 0.6576(9) 0.045(2) Uani 1 d U . .
C62 C 0.5566(16) 0.5671(7) 0.6040(9) 0.054(4) Uani 1 d U . .
H62 H 0.5946 0.5326 0.6160 0.064 Uiso 1 calc R . .
C63 C 0.5483(19) 0.5857(9) 0.5329(10) 0.069(4) Uani 1 d U . .
H63 H 0.5828 0.5646 0.4977 0.082 Uiso 1 calc R . .
C64 C 0.489(2) 0.6356(9) 0.5139(12) 0.083(6) Uani 1 d U . .
H64 H 0.4785 0.6474 0.4653 0.100 Uiso 1 calc R . .
C65 C 0.446(2) 0.6673(9) 0.5663(12) 0.088(6) Uani 1 d U . .
H65 H 0.4116 0.7025 0.5542 0.105 Uiso 1 calc R . .
C66 C 0.453(2) 0.6488(8) 0.6365(12) 0.077(6) Uani 1 d U . .
H66 H 0.4179 0.6704 0.6712 0.093 Uiso 1 calc R . .
C51 C 0.3691(15) 0.5802(7) 0.7778(10) 0.048(2) Uani 1 d U . .
C52 C 0.2760(15) 0.5667(7) 0.7254(11) 0.057(4) Uani 1 d U . .
H52 H 0.2901 0.5593 0.6774 0.069 Uiso 1 calc R . .
C53 C 0.1560(18) 0.5645(9) 0.7476(13) 0.075(5) Uani 1 d U . .
H53 H 0.0913 0.5550 0.7131 0.090 Uiso 1 calc R . .
C54 C 0.1336(19) 0.5758(10) 0.8170(15) 0.084(6) Uani 1 d U . .
H54 H 0.0543 0.5748 0.8293 0.101 Uiso 1 calc R . .
C55 C 0.2278(17) 0.5888(8) 0.8691(13) 0.070(4) Uani 1 d U . .
H55 H 0.2129 0.5959 0.9171 0.083 Uiso 1 calc R . .
C56 C 0.3448(16) 0.5912(7) 0.8498(10) 0.056(4) Uani 1 d U . .
H56 H 0.4085 0.6004 0.8851 0.067 Uiso 1 calc R . .
C71 C 0.5988(16) 0.6410(6) 0.7973(9) 0.047(3) Uani 1 d U . .
C72 C 0.7273(19) 0.6424(8) 0.8106(12) 0.073(5) Uani 1 d U . .
H72 H 0.7739 0.6110 0.8008 0.088 Uiso 1 calc R . .
C73 C 0.782(2) 0.6925(9) 0.8391(13) 0.094(6) Uani 1 d U . .
H73 H 0.8660 0.6951 0.8449 0.113 Uiso 1 calc R . .
C74 C 0.714(3) 0.7386(8) 0.8589(12) 0.103(7) Uani 1 d U . .
H74 H 0.7518 0.7708 0.8796 0.124 Uiso 1 calc R . .
C75 C 0.591(3) 0.7357(8) 0.8477(12) 0.092(6) Uani 1 d U . .
H75 H 0.5450 0.7663 0.8611 0.110 Uiso 1 calc R . .
C76 C 0.530(2) 0.6874(7) 0.8159(12) 0.072(5) Uani 1 d U . .
H76 H 0.4457 0.6865 0.8077 0.086 Uiso 1 calc R . .
N11 N 0.4366(10) 0.4549(5) 0.8078(7) 0.0359(9) Uani 1 d U . .
S1 S 0.5004(4) 0.43873(16) 0.6828(2) 0.0427(7) Uani 1 d U . .
C12 C 0.3903(13) 0.4338(6) 0.7411(9) 0.038(2) Uani 1 d U . .
C13 C 0.2724(14) 0.4116(6) 0.7314(10) 0.046(3) Uani 1 d U . .
C14 C 0.2030(16) 0.4121(7) 0.7901(11) 0.062(4) Uani 1 d U . .
H14 H 0.1234 0.3989 0.7845 0.074 Uiso 1 calc R . .
C15 C 0.2552(16) 0.4330(8) 0.8582(12) 0.065(5) Uani 1 d U . .
H15' H 0.2136 0.4320 0.8995 0.078 Uiso 1 calc R . .
C16 C 0.3759(13) 0.4559(5) 0.8607(9) 0.040(3) Uani 1 d U . .
H16 H 0.4101 0.4724 0.9041 0.047 Uiso 1 calc R . .
C17 C 0.2238(16) 0.3873(7) 0.6598(11) 0.055(3) Uani 1 d U . .
O19 O 0.2812(13) 0.3848(6) 0.6078(8) 0.078(4) Uani 1 d U . .
O18 O 0.1099(12) 0.3686(7) 0.6596(9) 0.092(5) Uani 1 d U . .
H18 H 0.0835 0.3591 0.6179 0.110 Uiso 1 calc R . .
O90 O 0.0377(16) 0.3214(8) 0.5324(10) 0.109(6) Uani 1 d U . .
C91 C 0.097(3) 0.3313(10) 0.4831(15) 0.092(7) Uani 1 d U . .
H91 H 0.1738 0.3464 0.4977 0.111 Uiso 1 calc R . .
N92 N 0.074(2) 0.3248(8) 0.4143(12) 0.093(6) Uani 1 d U . .
C93 C 0.152(3) 0.3379(15) 0.3598(18) 0.152(12) Uani 1 d U . .
H93A H 0.1207 0.3705 0.3326 0.182 Uiso 1 calc R . .
H93B H 0.1546 0.3062 0.3273 0.182 Uiso 1 calc R . .
H93C H 0.2318 0.3458 0.3829 0.182 Uiso 1 calc R . .
C94 C -0.044(3) 0.3072(15) 0.391(2) 0.27(3) Uani 1 d U . .
H94A H -0.0690 0.2797 0.4250 0.329 Uiso 1 calc R . .
H94B H -0.0459 0.2904 0.3434 0.329 Uiso 1 calc R . .
H94C H -0.0974 0.3393 0.3891 0.329 Uiso 1 calc R . .
OW1 O -0.108(3) 0.4780(15) 0.505(2) 0.143(15) Uiso 0.50 d PR . .

loop_
_atom_site_aniso_label
_atom_site_aniso_U_11
_atom_site_aniso_U_22
_atom_site_aniso_U_33
_atom_site_aniso_U_23
_atom_site_aniso_U_13
_atom_site_aniso_U_12
Re 0.0370(3) 0.0336(3) 0.0353(3) -0.0026(2) 0.0041(2) -0.0057(3)
I1 0.0522(6) 0.0465(6) 0.0381(5) -0.0073(4) -0.0017(4) -0.0008(5)
I2 0.0437(6) 0.0643(7) 0.0641(8) 0.0069(5) 0.0156(5) -0.0108(5)
P1 0.0345(19) 0.0362(10) 0.049(2) -0.0034(8) 0.0023(12) -0.0025(11)
C41 0.046(5) 0.035(4) 0.046(5) 0.002(4) 0.003(4) -0.005(4)
C42 0.057(9) 0.037(8) 0.063(7) -0.005(7) 0.008(6) -0.018(6)
C43 0.060(10) 0.065(12) 0.098(10) -0.002(10) 0.017(8) -0.026(8)
C44 0.113(16) 0.079(15) 0.101(12) 0.016(11) 0.043(12) -0.051(12)
C45 0.101(14) 0.063(12) 0.072(8) 0.012(9) 0.037(9) -0.016(9)
C46 0.080(11) 0.040(9) 0.051(6) 0.000(6) 0.018(6) -0.013(7)
C21 0.042(5) 0.046(5) 0.050(6) 0.000(4) -0.002(4) 0.001(4)
C22 0.039(7) 0.056(7) 0.035(9) -0.009(6) 0.002(5) -0.003(5)
C23 0.035(8) 0.074(10) 0.062(12) -0.007(8) -0.006(6) 0.005(6)
C25 0.079(13) 0.079(12) 0.081(16) 0.020(10) -0.024(9) 0.008(9)
C26 0.062(10) 0.057(8) 0.060(12) 0.011(7) -0.006(7) 0.003(7)
C31 0.038(7) 0.045(4) 0.053(5) -0.007(3) 0.001(4) 0.007(5)
C32 0.096(15) 0.044(4) 0.076(10) -0.008(5) 0.015(11) 0.015(10)
C33 0.079(14) 0.054(5) 0.086(11) -0.023(6) 0.000(11) 0.017(10)
C34 0.113(19) 0.082(8) 0.095(13) -0.027(10) 0.032(15) 0.027(14)
C35 0.13(2) 0.079(9) 0.078(11) -0.024(7) 0.046(14) -0.003(14)
C36 0.101(16) 0.061(7) 0.056(8) -0.011(5) 0.020(11) 0.002(10)
P2 0.0469(15) 0.0334(10) 0.0413(15) 0.0018(11) 0.0028(14) -0.0086(11)
C61 0.039(8) 0.053(6) 0.041(2) 0.004(3) -0.011(4) 0.002(6)
C62 0.070(12) 0.051(8) 0.038(3) 0.001(5) -0.002(7) -0.006(7)
C63 0.089(14) 0.077(11) 0.037(4) 0.003(6) -0.008(8) -0.020(9)
C64 0.121(19) 0.078(12) 0.048(9) 0.028(7) -0.001(10) -0.018(10)
C65 0.13(2) 0.068(11) 0.057(7) 0.021(7) -0.019(11) 0.004(10)
C66 0.120(18) 0.051(9) 0.062(6) 0.021(7) 0.014(11) 0.018(9)
C51 0.045(2) 0.043(6) 0.054(5) 0.000(6) 0.001(3) 0.004(2)
C52 0.045(2) 0.053(10) 0.071(8) -0.008(8) -0.006(5) 0.008(8)
C53 0.048(3) 0.074(13) 0.100(10) 0.004(11) 0.001(6) -0.012(10)
C54 0.047(7) 0.096(16) 0.111(13) 0.002(14) 0.019(7) -0.007(11)
C55 0.055(7) 0.065(12) 0.092(9) -0.008(10) 0.024(6) 0.006(9)
C56 0.047(6) 0.064(11) 0.056(6) 0.006(8) 0.007(4) 0.013(8)
C71 0.067(5) 0.0325(12) 0.039(6) 0.004(4) -0.001(6) -0.012(4)
C72 0.069(5) 0.048(8) 0.096(16) 0.003(8) -0.020(10) -0.023(5)
C73 0.118(8) 0.058(9) 0.095(18) 0.020(9) -0.038(13) -0.053(8)
C74 0.184(15) 0.041(8) 0.069(15) 0.005(8) -0.052(16) -0.046(10)
C75 0.178(14) 0.037(7) 0.056(14) -0.006(7) -0.014(14) -0.011(9)
C76 0.103(8) 0.029(6) 0.082(15) -0.001(6) 0.007(11) -0.003(6)
N11 0.0374(13) 0.026(3) 0.045(3) -0.006(4) 0.009(2) -0.0025(13)
S1 0.0489(15) 0.0420(15) 0.0365(14) -0.0054(12) 0.0019(11) -0.0074(14)
C12 0.034(4) 0.030(7) 0.050(4) -0.007(6) 0.000(3) 0.001(5)
C13 0.045(5) 0.025(7) 0.066(5) -0.004(6) 0.002(3) -0.011(6)
C14 0.047(7) 0.059(10) 0.080(7) -0.006(9) 0.013(5) -0.020(8)
C15 0.050(7) 0.074(12) 0.076(7) -0.015(10) 0.025(6) -0.021(8)
C16 0.050(5) 0.015(6) 0.057(4) -0.009(6) 0.020(4) -0.009(5)
C17 0.045(6) 0.041(9) 0.075(7) -0.010(8) -0.009(4) -0.008(7)
O19 0.073(8) 0.096(10) 0.061(6) -0.015(7) -0.006(5) -0.040(8)
O18 0.051(6) 0.112(12) 0.110(10) -0.037(9) -0.003(5) -0.031(7)
O90 0.096(13) 0.137(15) 0.090(10) -0.018(11) -0.002(9) -0.046(11)
C91 0.106(18) 0.086(16) 0.081(10) -0.003(13) -0.005(9) -0.020(14)
N92 0.115(13) 0.076(12) 0.081(9) 0.013(10) -0.020(9) -0.031(11)
C93 0.19(2) 0.17(3) 0.097(15) 0.02(2) 0.030(18) -0.01(3)
C94 0.23(3) 0.39(7) 0.18(3) 0.01(4) -0.06(2) -0.24(5)

loop_
_atom_type_symbol
_atom_type_description
_atom_type_scat_dispersion_real
_atom_type_scat_dispersion_imag
_atom_type_scat_source
C C 0.0033 0.0016 'International Tables Vol C Tables 4.2.6.8 and 6.1.1.4'
H H 0.0000 0.0000 'International Tables Vol C Tables 4.2.6.8 and 6.1.1.4'
N N 0.0061 0.0033 'International Tables Vol C Tables 4.2.6.8 and 6.1.1.4'
O O 0.0106 0.0060 'International Tables Vol C Tables 4.2.6.8 and 6.1.1.4'
S S 0.1246 0.1234 'International Tables Vol C Tables 4.2.6.8 and 6.1.1.4'
Re Re -1.0185 7.2310 'International Tables Vol C Tables 4.2.6.8 and 6.1.1.4'
I I -0.4742 1.8119 'International Tables Vol C Tables 4.2.6.8 and 6.1.1.4'
P P 0.1023 0.0942 'International Tables Vol C Tables 4.2.6.8 and 6.1.1.4'

loop_
_geom_angle_atom_site_label_1
_geom_angle_atom_site_label_2
_geom_angle_atom_site_label_3
_geom_angle
_geom_angle_site_symmetry_1
_geom_angle_site_symmetry_3
_geom_angle_publ_flag
N11 Re S1 66.6(3) . . ?
N11 Re P2 88.6(3) . . ?
S1 Re P2 90.97(15) . . ?
N11 Re P1 88.9(3) . . ?
S1 Re P1 90.01(15) . . ?
P2 Re P1 176.73(14) . . ?
N11 Re I1 92.4(3) . . ?
S1 Re I1 158.96(11) . . ?
P2 Re I1 87.70(11) . . ?
P1 Re I1 90.27(12) . . ?
N11 Re I2 165.4(3) . . ?
S1 Re I2 98.82(13) . . ?
P2 Re I2 92.17(12) . . ?
P1 Re I2 90.77(11) . . ?
I1 Re I2 102.21(7) . . ?
C21 P1 C41 103.3(8) . . ?
C21 P1 C31 102.6(7) . . ?
C41 P1 C31 102.6(7) . . ?
C21 P1 Re 118.6(5) . . ?
C41 P1 Re 109.3(5) . . ?
C31 P1 Re 118.3(6) . . ?
C46 C41 C42 118.0(16) . . ?
C46 C41 P1 122.2(12) . . ?
C42 C41 P1 119.1(13) . . ?
C41 C42 C43 119.5(18) . . ?
C44 C43 C42 119(2) . . ?
C45 C44 C43 122.1(19) . . ?
C44 C45 C46 118(2) . . ?
C41 C46 C45 123.1(18) . . ?
C26 C21 C22 117.4(15) . . ?
C26 C21 P1 121.6(13) . . ?
C22 C21 P1 121.0(12) . . ?
C23 C22 C21 121.6(16) . . ?
C24 C23 C22 118.2(18) . . ?
C25 C24 C23 122(2) . . ?
C24 C25 C26 120.7(19) . . ?
C21 C26 C25 120.0(18) . . ?
C36 C31 C32 117.7(16) . . ?
C36 C31 P1 122.5(13) . . ?
C32 C31 P1 119.8(14) . . ?
C33 C32 C31 121(2) . . ?
C32 C33 C34 120(2) . . ?
C35 C34 C33 120(2) . . ?
C34 C35 C36 120(2) . . ?
C31 C36 C35 121(2) . . ?
C61 P2 C71 100.7(7) . . ?
C61 P2 C51 102.4(8) . . ?
C71 P2 C51 103.6(8) . . ?
C61 P2 Re 119.2(5) . . ?
C71 P2 Re 119.8(6) . . ?
C51 P2 Re 108.8(5) . . ?
C62 C61 C66 116.8(16) . . ?
C62 C61 P2 123.5(13) . . ?
C66 C61 P2 119.6(14) . . ?
C61 C62 C63 121.9(18) . . ?
C62 C63 C64 120(2) . . ?
C65 C64 C63 119(2) . . ?
C64 C65 C66 121(2) . . ?
C65 C66 C61 121(2) . . ?
C52 C51 C56 119.9(17) . . ?
C52 C51 P2 119.1(14) . . ?
C56 C51 P2 120.7(13) . . ?
C51 C52 C53 117.3(19) . . ?
C54 C53 C52 122(2) . . ?
C53 C54 C55 120(2) . . ?
C54 C55 C56 120(2) . . ?
C55 C56 C51 121.0(18) . . ?
C76 C71 C72 120.3(16) . . ?
C76 C71 P2 122.0(14) . . ?
C72 C71 P2 117.7(13) . . ?
C73 C72 C71 118(2) . . ?
C74 C73 C72 122(2) . . ?
C75 C74 C73 118.9(19) . . ?
C74 C75 C76 122(2) . . ?
C71 C76 C75 119(2) . . ?
C16 N11 C12 121.7(13) . . ?
C16 N11 Re 135.1(11) . . ?
C12 N11 Re 103.2(9) . . ?
C12 S1 Re 82.0(5) . . ?
N11 C12 C13 120.2(14) . . ?
N11 C12 S1 108.2(10) . . ?
C13 C12 S1 131.6(12) . . ?
C14 C13 C12 119.0(15) . . ?
C14 C13 C17 120.9(15) . . ?
C12 C13 C17 120.1(15) . . ?
C13 C14 C15 119.0(16) . . ?
C14 C15 C16 116.7(16) . . ?
N11 C16 C15 123.3(16) . . ?
O19 C17 O18 124.1(17) . . ?
O19 C17 C13 123.4(16) . . ?
O18 C17 C13 112.5(17) . . ?
O90 C91 N92 131(3) . . ?
C91 N92 C94 115(3) . . ?
C91 N92 C93 127(3) . . ?
C94 N92 C93 118(3) . . ?

loop_
_geom_bond_atom_site_label_1
_geom_bond_atom_site_label_2
_geom_bond_distance
_geom_bond_site_symmetry_2
_geom_bond_publ_flag
Re N11 2.111(12) . ?
Re S1 2.425(4) . ?
Re P2 2.494(5) . ?
Re P1 2.495(5) . ?
Re I1 2.711(3) . ?
Re I2 2.721(3) . ?
P1 C21 1.827(16) . ?
P1 C41 1.840(16) . ?
P1 C31 1.859(16) . ?
C41 C46 1.36(2) . ?
C41 C42 1.40(2) . ?
C42 C43 1.40(2) . ?
C43 C44 1.38(3) . ?
C44 C45 1.34(3) . ?
C45 C46 1.40(2) . ?
C21 C26 1.41(2) . ?
C21 C22 1.41(2) . ?
C22 C23 1.41(2) . ?
C23 C24 1.39(3) . ?
C24 C25 1.34(3) . ?
C25 C26 1.42(3) . ?
C31 C36 1.37(3) . ?
C31 C32 1.40(2) . ?
C32 C33 1.38(3) . ?
C33 C34 1.38(3) . ?
C34 C35 1.36(3) . ?
C35 C36 1.40(3) . ?
P2 C61 1.837(17) . ?
P2 C71 1.847(15) . ?
P2 C51 1.852(17) . ?
C61 C62 1.36(2) . ?
C61 C66 1.40(2) . ?
C62 C63 1.37(2) . ?
C63 C64 1.38(3) . ?
C64 C65 1.34(3) . ?
C65 C66 1.36(3) . ?
C51 C52 1.37(2) . ?
C51 C56 1.40(2) . ?
C52 C53 1.43(3) . ?
C53 C54 1.35(3) . ?
C54 C55 1.37(3) . ?
C55 C56 1.38(2) . ?
C71 C76 1.39(2) . ?
C71 C72 1.42(3) . ?
C72 C73 1.40(2) . ?
C73 C74 1.39(4) . ?
C74 C75 1.35(4) . ?
C75 C76 1.42(3) . ?
N11 C16 1.241(18) . ?
N11 C12 1.369(18) . ?
S1 C12 1.712(16) . ?
C12 C13 1.40(2) . ?
C13 C14 1.39(2) . ?
C13 C17 1.48(2) . ?
C14 C15 1.41(3) . ?
C15 C16 1.44(2) . ?
C17 O19 1.21(2) . ?
C17 O18 1.33(2) . ?
O90 C91 1.20(3) . ?
C91 N92 1.27(3) . ?
N92 C94 1.39(3) . ?
N92 C93 1.42(3) . ?
